data_7243856
loop_
_publ_author_name
'Liu, Gong-Qing'
'Zhou, Chen-Fan'
'Zhang, Yun-Qian'
'Yi, Wei'
'Wang, Peng-Fei'
'Liu, Ji'
'Ling, Yong'

_publ_section_title
;
 Visible-light-induced intermolecular aminoselenation of alkenes
;
_journal_issue 24
_journal_name_full 'Green Chemistry'
_journal_page_first 9968
_journal_page_last 9973
_journal_paper_doi 10.1039/D1GC03195C
_journal_volume 23
_journal_year 2021
_chemical_formula_moiety 'C24 H21 N O3 S Se'
_chemical_formula_sum 'C24 H21 N O3 S Se'
_chemical_formula_weight 482.44
_space_group_crystal_system monoclinic
_space_group_IT_number 14
_space_group_name_Hall '-P 2ybc'
_space_group_name_H-M_alt 'P 1 21/c 1'
_atom_sites_solution_hydrogens geom
_atom_sites_solution_primary dual
_audit_creation_date 2021-02-02
_audit_creation_method
;
Olex2 1.3-alpha
(compiled 2020.09.11 svn.r3730fd0d for OlexSys, GUI svn.r6159)
;
_audit_update_record
;
2021-08-09 deposited with the CCDC.	2021-11-02 downloaded from the CCDC.
;
_cell_angle_alpha 90
_cell_angle_beta 117.396(10)
_cell_angle_gamma 90
_cell_formula_units_Z 4
_cell_length_a 14.6984(11)
_cell_length_b 11.1240(5)
_cell_length_c 14.3493(11)
_cell_measurement_reflns_used 3355
_cell_measurement_temperature 149.99(10)
_cell_measurement_theta_max 28.4390
_cell_measurement_theta_min 3.1220
_cell_volume 2083.1(3)
_computing_cell_refinement 'CrysAlisPro 1.171.38.43f (Rigaku OD, 2015)'
_computing_data_collection 'CrysAlisPro 1.171.38.43f (Rigaku OD, 2015)'
_computing_data_reduction 'CrysAlisPro 1.171.38.43f (Rigaku OD, 2015)'
_computing_molecular_graphics 'Olex2 1.3-alpha (Dolomanov et al., 2009)'
_computing_publication_material 'Olex2 1.3-alpha (Dolomanov et al., 2009)'
_computing_structure_refinement 'SHELXL 2018/3 (Sheldrick, 2015)'
_computing_structure_solution 'SHELXT 2018/2 (Sheldrick, 2018)'
_diffrn_ambient_environment N~2~
_diffrn_ambient_temperature 149.99(10)
_diffrn_detector 'CCD plate'
_diffrn_detector_area_resol_mean 5.2684
_diffrn_detector_type AtlasS2
_diffrn_measured_fraction_theta_full 1.000
_diffrn_measured_fraction_theta_max 1.000
_diffrn_measurement_details
;
List of Runs (angles in degrees, time in seconds):

  # Type    Start    End  Width  t~exp~   \w     \q     \k     \f   Frames
#--------------------------------------------------------------------------
  1  \w    -46.00  24.00   1.00    3.00    --   11.90 -19.00 150.00   70
  2  \w    -23.00  88.00   1.00    3.00    --   11.90  19.00   0.00  111
;
_diffrn_measurement_device 'four-circle diffractometer'
_diffrn_measurement_device_type 'SuperNova, Dual, Cu at zero, AtlasS2'
_diffrn_measurement_method '\w scans'
_diffrn_orient_matrix_type 'CrysAlisPro convention (1999,Acta A55,543-557)'
_diffrn_orient_matrix_UB_11 0.0123233000
_diffrn_orient_matrix_UB_12 -0.0477779000
_diffrn_orient_matrix_UB_13 -0.0249866000
_diffrn_orient_matrix_UB_21 0.0466465000
_diffrn_orient_matrix_UB_22 -0.0094762000
_diffrn_orient_matrix_UB_23 0.0462437000
_diffrn_orient_matrix_UB_31 -0.0250215000
_diffrn_orient_matrix_UB_32 -0.0411784000
_diffrn_orient_matrix_UB_33 0.0182977000
_diffrn_radiation_monochromator mirror
_diffrn_radiation_probe x-ray
_diffrn_radiation_type 'Mo K\a'
_diffrn_radiation_wavelength 0.71073
_diffrn_reflns_av_R_equivalents 0.0292
_diffrn_reflns_av_unetI/netI 0.0443
_diffrn_reflns_Laue_measured_fraction_full 1.000
_diffrn_reflns_Laue_measured_fraction_max 1.000
_diffrn_reflns_limit_h_max 17
_diffrn_reflns_limit_h_min -17
_diffrn_reflns_limit_k_max 13
_diffrn_reflns_limit_k_min -11
_diffrn_reflns_limit_l_max 14
_diffrn_reflns_limit_l_min -17
_diffrn_reflns_number 8449
_diffrn_reflns_point_group_measured_fraction_full 1.000
_diffrn_reflns_point_group_measured_fraction_max 1.000
_diffrn_reflns_theta_full 24.998
_diffrn_reflns_theta_max 24.998
_diffrn_reflns_theta_min 2.406
_diffrn_source 'micro-focus sealed X-ray tube'
_diffrn_source_type 'SuperNova (Mo) X-ray Source'
_exptl_absorpt_coefficient_mu 1.930
_exptl_absorpt_correction_T_max 1.00000
_exptl_absorpt_correction_T_min 0.81789
_exptl_absorpt_correction_type multi-scan
_exptl_absorpt_process_details
;
CrysAlisPro 1.171.38.43f (Rigaku Oxford Diffraction, 2015)
Empirical absorption correction using spherical harmonics,
 implemented in SCALE3 ABSPACK scaling algorithm.
;
_exptl_crystal_colour colourless
_exptl_crystal_colour_primary colourless
_exptl_crystal_density_diffrn 1.538
_exptl_crystal_description block
_exptl_crystal_F_000 984
_exptl_crystal_size_max 0.13
_exptl_crystal_size_mid 0.11
_exptl_crystal_size_min 0.08
_refine_diff_density_max 0.435
_refine_diff_density_min -0.384
_refine_diff_density_rms 0.067
_refine_ls_extinction_method none
_refine_ls_goodness_of_fit_ref 1.035
_refine_ls_hydrogen_treatment constr
_refine_ls_matrix_type full
_refine_ls_number_parameters 271
_refine_ls_number_reflns 3670
_refine_ls_number_restraints 0
_refine_ls_restrained_S_all 1.035
_refine_ls_R_factor_all 0.0429
_refine_ls_R_factor_gt 0.0336
_refine_ls_shift/su_max 0.000
_refine_ls_shift/su_mean 0.000
_refine_ls_structure_factor_coef Fsqd
_refine_ls_weighting_details 'w=1/[\s^2^(Fo^2^)+(0.0328P)^2^+0.8451P] where P=(Fo^2^+2Fc^2^)/3'
_refine_ls_weighting_scheme calc
_refine_ls_wR_factor_gt 0.0735
_refine_ls_wR_factor_ref 0.0773
_reflns_Friedel_coverage 0.000
_reflns_number_gt 3141
_reflns_number_total 3670
_reflns_threshold_expression 'I > 2\s(I)'
_cod_data_source_file d1gc03195c2.cif
_cod_data_source_block se0202
_cod_depositor_comments 'Adding full bibliography for 7243855--7243857.cif.'
_cod_database_code 7243856
_shelx_shelxl_version_number 2018/3
_shelx_space_group_comment
;
The symmetry employed for this shelxl refinement is uniquely defined
by the following loop, which should always be used as a source of
symmetry information in preference to the above space-group names.
They are only intended as comments.
;
_reflns_odcompleteness_completeness 99.91
_reflns_odcompleteness_iscentric 1
_reflns_odcompleteness_theta 26.32
_olex2_refinement_description
;
1. Fixed Uiso
 At 1.2 times of:
  All C(H) groups, All C(H,H) groups
2.a Ternary CH refined with riding coordinates:
 C15(H15)
2.b Secondary CH2 refined with riding coordinates:
 C7(H7A,H7B), C16(H16A,H16B), C17(H17A,H17B)
2.c Aromatic/amide H refined with riding coordinates:
 C2(H2), C3(H3), C4(H4), C5(H5), C6(H6), C10(H10), C11(H11), C12(H12),
 C13(H13), C14(H14), C20(H20), C21(H21), C22(H22), C23(H23)
;
_olex2_date_sample_data_collection 2021-02-02
_olex2_submission_special_instructions 'No special instructions were received'
_oxdiff_exptl_absorpt_empirical_details
;
Empirical correction (ABSPACK) includes:
- Absorption correction using spherical harmonics
- Frame scaling
;
_oxdiff_exptl_absorpt_empirical_full_max 1.260
_oxdiff_exptl_absorpt_empirical_full_min 0.817

loop_
_space_group_symop_operation_xyz
'x, y, z'
'-x, y+1/2, -z+1/2'
'-x, -y, -z'
'x, -y-1/2, z-1/2'

loop_
_atom_site_label
_atom_site_type_symbol
_atom_site_fract_x
_atom_site_fract_y
_atom_site_fract_z
_atom_site_U_iso_or_equiv
_atom_site_adp_type
_atom_site_occupancy
_atom_site_site_symmetry_order
_atom_site_calc_flag
_atom_site_refinement_flags_posn
_atom_site_refinement_flags_adp
_atom_site_refinement_flags_occupancy
_atom_site_disorder_assembly
_atom_site_disorder_group
Se1 Se 0.48835(2) 0.26146(2) 0.16285(2) 0.02204(10) Uani 1 1 d . . . . .
S1 S 0.23677(5) 0.31318(6) -0.12049(5) 0.01602(16) Uani 1 1 d . . . . .
O1 O 0.33151(13) 0.28049(16) -0.11824(13) 0.0196(4) Uani 1 1 d . . . . .
O2 O 0.17869(14) 0.40824(16) -0.18870(13) 0.0230(4) Uani 1 1 d . . . . .
O3 O 0.18375(14) 0.27511(16) 0.10963(14) 0.0205(4) Uani 1 1 d . . . . .
N1 N 0.25181(16) 0.33916(18) 0.00239(15) 0.0140(5) Uani 1 1 d . . . . .
C1 C 0.4076(2) 0.1174(2) 0.1264(2) 0.0212(6) Uani 1 1 d . . . . .
C2 C 0.3595(2) 0.0769(2) 0.1845(2) 0.0214(6) Uani 1 1 d . . . . .
H2 H 0.364301 0.122066 0.242765 0.026 Uiso 1 1 calc R U . . .
C3 C 0.3048(2) -0.0296(2) 0.1566(2) 0.0260(7) Uani 1 1 d . . . . .
H3 H 0.269132 -0.055467 0.193972 0.031 Uiso 1 1 calc R U . . .
C4 C 0.3015(2) -0.0986(2) 0.0753(2) 0.0306(7) Uani 1 1 d . . . . .
H4 H 0.265072 -0.172584 0.057818 0.037 Uiso 1 1 calc R U . . .
C5 C 0.3512(2) -0.0598(3) 0.0193(2) 0.0323(7) Uani 1 1 d . . . . .
H5 H 0.350000 -0.107690 -0.036085 0.039 Uiso 1 1 calc R U . . .
C6 C 0.4030(2) 0.0490(2) 0.0438(2) 0.0270(7) Uani 1 1 d . . . . .
H6 H 0.435393 0.076687 0.003849 0.032 Uiso 1 1 calc R U . . .
C7 C 0.3961(2) 0.3772(2) 0.17772(19) 0.0172(6) Uani 1 1 d . . . . .
H7A H 0.358272 0.335857 0.210367 0.021 Uiso 1 1 calc R U . . .
H7B H 0.437971 0.441177 0.226596 0.021 Uiso 1 1 calc R U . . .
C8 C 0.31737(19) 0.4370(2) 0.07472(19) 0.0153(6) Uani 1 1 d . . . . .
C9 C 0.2473(2) 0.5236(2) 0.0953(2) 0.0173(6) Uani 1 1 d . . . . .
C10 C 0.2797(2) 0.5793(2) 0.1922(2) 0.0204(6) Uani 1 1 d . . . . .
H10 H 0.344753 0.559568 0.248423 0.025 Uiso 1 1 calc R U . . .
C11 C 0.2185(2) 0.6633(2) 0.2080(2) 0.0255(7) Uani 1 1 d . . . . .
H11 H 0.241990 0.700899 0.274557 0.031 Uiso 1 1 calc R U . . .
C12 C 0.1242(2) 0.6925(3) 0.1282(2) 0.0290(7) Uani 1 1 d . . . . .
H12 H 0.082520 0.750030 0.139410 0.035 Uiso 1 1 calc R U . . .
C13 C 0.0900(2) 0.6381(3) 0.0316(2) 0.0301(7) Uani 1 1 d . . . . .
H13 H 0.024512 0.657936 -0.023844 0.036 Uiso 1 1 calc R U . . .
C14 C 0.1512(2) 0.5542(2) 0.0152(2) 0.0243(6) Uani 1 1 d . . . . .
H14 H 0.127159 0.517226 -0.051604 0.029 Uiso 1 1 calc R U . . .
C15 C 0.3754(2) 0.5007(2) 0.02461(19) 0.0177(6) Uani 1 1 d . . . . .
H15 H 0.422581 0.447159 0.010905 0.021 Uiso 1 1 calc R U . . .
C16 C 0.4157(2) 0.6266(2) 0.0573(2) 0.0217(6) Uani 1 1 d . . . . .
H16A H 0.396806 0.669068 0.106591 0.026 Uiso 1 1 calc R U . . .
H16B H 0.485063 0.645110 0.066085 0.026 Uiso 1 1 calc R U . . .
C17 C 0.3329(2) 0.6034(2) -0.0512(2) 0.0241(6) Uani 1 1 d . . . . .
H17A H 0.351205 0.607708 -0.109426 0.029 Uiso 1 1 calc R U . . .
H17B H 0.262982 0.631656 -0.068936 0.029 Uiso 1 1 calc R U . . .
C18 C 0.19220(19) 0.2648(2) 0.0298(2) 0.0157(6) Uani 1 1 d . . . . .
C19 C 0.14094(19) 0.1727(2) -0.0521(2) 0.0164(6) Uani 1 1 d . . . . .
C20 C 0.0820(2) 0.0782(2) -0.0486(2) 0.0207(6) Uani 1 1 d . . . . .
H20 H 0.070439 0.066446 0.010679 0.025 Uiso 1 1 calc R U . . .
C21 C 0.0400(2) 0.0007(3) -0.1336(2) 0.0266(7) Uani 1 1 d . . . . .
H21 H -0.002053 -0.064047 -0.133390 0.032 Uiso 1 1 calc R U . . .
C22 C 0.0590(2) 0.0168(2) -0.2190(2) 0.0247(6) Uani 1 1 d . . . . .
H22 H 0.029651 -0.037490 -0.276428 0.030 Uiso 1 1 calc R U . . .
C23 C 0.1195(2) 0.1100(2) -0.2226(2) 0.0228(6) Uani 1 1 d . . . . .
H23 H 0.133096 0.120560 -0.280662 0.027 Uiso 1 1 calc R U . . .
C24 C 0.15903(19) 0.1867(2) -0.1378(2) 0.0165(6) Uani 1 1 d . . . . .

loop_
_atom_site_aniso_label
_atom_site_aniso_U_11
_atom_site_aniso_U_22
_atom_site_aniso_U_33
_atom_site_aniso_U_23
_atom_site_aniso_U_13
_atom_site_aniso_U_12
Se1 0.01619(17) 0.02175(17) 0.02596(17) 0.00231(12) 0.00780(13) 0.00400(12)
S1 0.0173(4) 0.0184(3) 0.0119(3) 0.0001(3) 0.0063(3) -0.0015(3)
O1 0.0174(11) 0.0252(10) 0.0189(10) -0.0018(8) 0.0107(9) -0.0031(8)
O2 0.0251(12) 0.0239(10) 0.0145(9) 0.0035(8) 0.0045(9) 0.0005(8)
O3 0.0231(11) 0.0249(10) 0.0182(10) -0.0033(8) 0.0134(9) -0.0028(8)
N1 0.0139(12) 0.0159(11) 0.0113(10) -0.0004(9) 0.0051(10) -0.0009(9)
C1 0.0201(16) 0.0190(14) 0.0201(14) 0.0033(12) 0.0055(13) 0.0078(12)
C2 0.0227(16) 0.0232(15) 0.0158(14) 0.0023(12) 0.0068(13) 0.0051(12)
C3 0.0275(18) 0.0235(15) 0.0246(15) 0.0072(13) 0.0099(14) 0.0034(13)
C4 0.0339(19) 0.0175(14) 0.0346(17) 0.0005(13) 0.0108(15) 0.0020(13)
C5 0.048(2) 0.0219(15) 0.0268(16) -0.0053(13) 0.0167(16) 0.0031(15)
C6 0.0354(19) 0.0247(15) 0.0261(16) 0.0043(13) 0.0185(15) 0.0093(13)
C7 0.0179(15) 0.0168(13) 0.0152(13) -0.0026(11) 0.0061(12) 0.0012(11)
C8 0.0132(15) 0.0155(13) 0.0147(13) -0.0024(11) 0.0042(12) -0.0023(11)
C9 0.0182(15) 0.0147(13) 0.0213(14) 0.0014(11) 0.0111(13) -0.0015(11)
C10 0.0215(16) 0.0187(14) 0.0211(14) -0.0009(12) 0.0097(13) -0.0022(12)
C11 0.0353(19) 0.0193(14) 0.0279(16) -0.0044(13) 0.0196(15) 0.0001(13)
C12 0.0309(19) 0.0226(15) 0.0412(19) -0.0030(14) 0.0232(16) 0.0035(13)
C13 0.0210(17) 0.0276(16) 0.0388(18) 0.0039(14) 0.0112(15) 0.0043(13)
C14 0.0244(17) 0.0227(14) 0.0241(15) -0.0025(13) 0.0097(14) 0.0013(13)
C15 0.0175(15) 0.0179(13) 0.0175(13) -0.0025(11) 0.0079(12) -0.0008(11)
C16 0.0224(16) 0.0199(14) 0.0240(15) -0.0026(12) 0.0117(13) -0.0070(12)
C17 0.0271(17) 0.0229(15) 0.0229(15) 0.0024(12) 0.0119(14) -0.0049(12)
C18 0.0120(14) 0.0173(13) 0.0168(13) 0.0002(11) 0.0059(12) 0.0036(11)
C19 0.0125(14) 0.0204(13) 0.0163(13) 0.0003(11) 0.0067(12) 0.0024(11)
C20 0.0213(16) 0.0256(15) 0.0186(14) -0.0021(12) 0.0121(13) -0.0050(12)
C21 0.0235(17) 0.0277(15) 0.0302(16) -0.0065(13) 0.0138(14) -0.0102(13)
C22 0.0231(17) 0.0280(15) 0.0203(14) -0.0093(13) 0.0077(13) -0.0065(13)
C23 0.0219(17) 0.0315(16) 0.0161(14) -0.0039(12) 0.0099(13) -0.0032(13)
C24 0.0114(14) 0.0184(13) 0.0181(13) 0.0022(11) 0.0054(12) 0.0005(11)

loop_
_atom_type_symbol
_atom_type_description
_atom_type_scat_dispersion_real
_atom_type_scat_dispersion_imag
_atom_type_scat_source
C C 0.0033 0.0016 'International Tables Vol C Tables 4.2.6.8 and 6.1.1.4'
H H 0.0000 0.0000 'International Tables Vol C Tables 4.2.6.8 and 6.1.1.4'
N N 0.0061 0.0033 'International Tables Vol C Tables 4.2.6.8 and 6.1.1.4'
O O 0.0106 0.0060 'International Tables Vol C Tables 4.2.6.8 and 6.1.1.4'
S S 0.1246 0.1234 'International Tables Vol C Tables 4.2.6.8 and 6.1.1.4'
Se Se -0.0929 2.2259 'International Tables Vol C Tables 4.2.6.8 and 6.1.1.4'

loop_
_geom_angle_atom_site_label_1
_geom_angle_atom_site_label_2
_geom_angle_atom_site_label_3
_geom_angle
_geom_angle_site_symmetry_1
_geom_angle_site_symmetry_3
_geom_angle_publ_flag
C1 Se1 C7 101.96(11) . . ?
O1 S1 O2 118.34(11) . . ?
O1 S1 N1 111.16(11) . . ?
O1 S1 C24 111.36(11) . . ?
O2 S1 N1 109.70(10) . . ?
O2 S1 C24 110.59(12) . . ?
N1 S1 C24 92.77(11) . . ?
C8 N1 S1 125.08(16) . . ?
C18 N1 S1 113.32(16) . . ?
C18 N1 C8 121.51(19) . . ?
C2 C1 Se1 121.8(2) . . ?
C6 C1 Se1 118.3(2) . . ?
C6 C1 C2 119.7(3) . . ?
C1 C2 H2 120.3 . . ?
C3 C2 C1 119.5(3) . . ?
C3 C2 H2 120.3 . . ?
C2 C3 H3 119.7 . . ?
C4 C3 C2 120.7(3) . . ?
C4 C3 H3 119.7 . . ?
C3 C4 H4 120.1 . . ?
C3 C4 C5 119.8(3) . . ?
C5 C4 H4 120.1 . . ?
C4 C5 H5 120.0 . . ?
C4 C5 C6 120.1(3) . . ?
C6 C5 H5 120.0 . . ?
C1 C6 C5 120.2(3) . . ?
C1 C6 H6 119.9 . . ?
C5 C6 H6 119.9 . . ?
Se1 C7 H7A 108.4 . . ?
Se1 C7 H7B 108.4 . . ?
H7A C7 H7B 107.5 . . ?
C8 C7 Se1 115.56(16) . . ?
C8 C7 H7A 108.4 . . ?
C8 C7 H7B 108.4 . . ?
N1 C8 C7 107.92(19) . . ?
N1 C8 C9 108.2(2) . . ?
N1 C8 C15 109.34(19) . . ?
C9 C8 C7 111.09(19) . . ?
C15 C8 C7 108.4(2) . . ?
C15 C8 C9 111.7(2) . . ?
C10 C9 C8 121.4(2) . . ?
C14 C9 C8 120.7(2) . . ?
C14 C9 C10 117.8(2) . . ?
C9 C10 H10 119.5 . . ?
C11 C10 C9 120.9(3) . . ?
C11 C10 H10 119.5 . . ?
C10 C11 H11 119.8 . . ?
C12 C11 C10 120.4(3) . . ?
C12 C11 H11 119.8 . . ?
C11 C12 H12 120.1 . . ?
C11 C12 C13 119.9(3) . . ?
C13 C12 H12 120.1 . . ?
C12 C13 H13 120.0 . . ?
C12 C13 C14 119.9(3) . . ?
C14 C13 H13 120.0 . . ?
C9 C14 H14 119.5 . . ?
C13 C14 C9 121.1(3) . . ?
C13 C14 H14 119.5 . . ?
C8 C15 H15 113.9 . . ?
C16 C15 C8 120.7(2) . . ?
C16 C15 H15 113.9 . . ?
C17 C15 C8 124.1(2) . . ?
C17 C15 H15 113.9 . . ?
C17 C15 C16 59.45(17) . . ?
C15 C16 H16A 117.8 . . ?
C15 C16 H16B 117.8 . . ?
H16A C16 H16B 114.9 . . ?
C17 C16 C15 59.98(17) . . ?
C17 C16 H16A 117.8 . . ?
C17 C16 H16B 117.8 . . ?
C15 C17 H17A 117.7 . . ?
C15 C17 H17B 117.7 . . ?
C16 C17 C15 60.57(17) . . ?
C16 C17 H17A 117.7 . . ?
C16 C17 H17B 117.7 . . ?
H17A C17 H17B 114.8 . . ?
O3 C18 N1 124.3(2) . . ?
O3 C18 C19 125.5(2) . . ?
N1 C18 C19 110.2(2) . . ?
C20 C19 C18 126.8(2) . . ?
C20 C19 C24 120.0(2) . . ?
C24 C19 C18 113.2(2) . . ?
C19 C20 H20 120.8 . . ?
C19 C20 C21 118.4(2) . . ?
C21 C20 H20 120.8 . . ?
C20 C21 H21 119.7 . . ?
C20 C21 C22 120.5(2) . . ?
C22 C21 H21 119.7 . . ?
C21 C22 H22 119.2 . . ?
C23 C22 C21 121.6(2) . . ?
C23 C22 H22 119.2 . . ?
C22 C23 H23 121.6 . . ?
C24 C23 C22 116.7(2) . . ?
C24 C23 H23 121.6 . . ?
C19 C24 S1 110.10(19) . . ?
C23 C24 S1 127.16(19) . . ?
C23 C24 C19 122.7(2) . . ?

loop_
_geom_bond_atom_site_label_1
_geom_bond_atom_site_label_2
_geom_bond_distance
_geom_bond_site_symmetry_2
_geom_bond_publ_flag
Se1 C1 1.918(3) . ?
Se1 C7 1.951(2) . ?
S1 O1 1.4251(18) . ?
S1 O2 1.4269(19) . ?
S1 N1 1.698(2) . ?
S1 C24 1.757(3) . ?
O3 C18 1.213(3) . ?
N1 C8 1.507(3) . ?
N1 C18 1.387(3) . ?
C1 C2 1.393(4) . ?
C1 C6 1.383(4) . ?
C2 H2 0.9500 . ?
C2 C3 1.384(4) . ?
C3 H3 0.9500 . ?
C3 C4 1.379(4) . ?
C4 H4 0.9500 . ?
C4 C5 1.382(4) . ?
C5 H5 0.9500 . ?
C5 C6 1.386(4) . ?
C6 H6 0.9500 . ?
C7 H7A 0.9900 . ?
C7 H7B 0.9900 . ?
C7 C8 1.547(3) . ?
C8 C9 1.535(3) . ?
C8 C15 1.520(3) . ?
C9 C10 1.392(3) . ?
C9 C14 1.392(4) . ?
C10 H10 0.9500 . ?
C10 C11 1.387(4) . ?
C11 H11 0.9500 . ?
C11 C12 1.369(4) . ?
C12 H12 0.9500 . ?
C12 C13 1.378(4) . ?
C13 H13 0.9500 . ?
C13 C14 1.389(4) . ?
C14 H14 0.9500 . ?
C15 H15 1.0000 . ?
C15 C16 1.509(3) . ?
C15 C17 1.500(4) . ?
C16 H16A 0.9900 . ?
C16 H16B 0.9900 . ?
C16 C17 1.492(4) . ?
C17 H17A 0.9900 . ?
C17 H17B 0.9900 . ?
C18 C19 1.478(4) . ?
C19 C20 1.378(4) . ?
C19 C24 1.381(3) . ?
C20 H20 0.9500 . ?
C20 C21 1.385(4) . ?
C21 H21 0.9500 . ?
C21 C22 1.388(4) . ?
C22 H22 0.9500 . ?
C22 C23 1.381(4) . ?
C23 H23 0.9500 . ?
C23 C24 1.377(4) . ?

loop_
_geom_torsion_atom_site_label_1
_geom_torsion_atom_site_label_2
_geom_torsion_atom_site_label_3
_geom_torsion_atom_site_label_4
_geom_torsion
_geom_torsion_site_symmetry_1
_geom_torsion_site_symmetry_2
_geom_torsion_site_symmetry_3
_geom_torsion_site_symmetry_4
_geom_torsion_publ_flag
Se1 C1 C2 C3 -178.0(2) . . . . ?
Se1 C1 C6 C5 175.7(2) . . . . ?
Se1 C7 C8 N1 60.1(2) . . . . ?
Se1 C7 C8 C9 178.57(16) . . . . ?
Se1 C7 C8 C15 -58.3(2) . . . . ?
S1 N1 C8 C7 -123.06(19) . . . . ?
S1 N1 C8 C9 116.63(19) . . . . ?
S1 N1 C8 C15 -5.3(3) . . . . ?
S1 N1 C18 O3 -172.9(2) . . . . ?
S1 N1 C18 C19 6.9(3) . . . . ?
O1 S1 N1 C8 62.9(2) . . . . ?
O1 S1 N1 C18 -120.66(18) . . . . ?
O1 S1 C24 C19 118.13(19) . . . . ?
O1 S1 C24 C23 -62.1(3) . . . . ?
O2 S1 N1 C8 -69.9(2) . . . . ?
O2 S1 N1 C18 106.56(18) . . . . ?
O2 S1 C24 C19 -108.14(19) . . . . ?
O2 S1 C24 C23 71.6(3) . . . . ?
O3 C18 C19 C20 -5.5(4) . . . . ?
O3 C18 C19 C24 176.1(2) . . . . ?
N1 S1 C24 C19 4.1(2) . . . . ?
N1 S1 C24 C23 -176.1(2) . . . . ?
N1 C8 C9 C10 144.9(2) . . . . ?
N1 C8 C9 C14 -38.8(3) . . . . ?
N1 C8 C15 C16 157.7(2) . . . . ?
N1 C8 C15 C17 85.9(3) . . . . ?
N1 C18 C19 C20 174.8(2) . . . . ?
N1 C18 C19 C24 -3.7(3) . . . . ?
C1 C2 C3 C4 3.1(4) . . . . ?
C2 C1 C6 C5 -0.4(4) . . . . ?
C2 C3 C4 C5 -1.5(4) . . . . ?
C3 C4 C5 C6 -1.0(5) . . . . ?
C4 C5 C6 C1 1.9(5) . . . . ?
C6 C1 C2 C3 -2.1(4) . . . . ?
C7 C8 C9 C10 26.6(3) . . . . ?
C7 C8 C9 C14 -157.1(2) . . . . ?
C7 C8 C15 C16 -84.8(3) . . . . ?
C7 C8 C15 C17 -156.7(2) . . . . ?
C8 N1 C18 O3 3.7(4) . . . . ?
C8 N1 C18 C19 -176.6(2) . . . . ?
C8 C9 C10 C11 175.8(2) . . . . ?
C8 C9 C14 C13 -176.1(2) . . . . ?
C8 C15 C16 C17 -114.0(3) . . . . ?
C8 C15 C17 C16 108.5(3) . . . . ?
C9 C8 C15 C16 37.9(3) . . . . ?
C9 C8 C15 C17 -33.9(3) . . . . ?
C9 C10 C11 C12 0.4(4) . . . . ?
C10 C9 C14 C13 0.3(4) . . . . ?
C10 C11 C12 C13 0.0(4) . . . . ?
C11 C12 C13 C14 -0.2(4) . . . . ?
C12 C13 C14 C9 0.1(4) . . . . ?
C14 C9 C10 C11 -0.5(4) . . . . ?
C15 C8 C9 C10 -94.6(3) . . . . ?
C15 C8 C9 C14 81.6(3) . . . . ?
C18 N1 C8 C7 60.8(3) . . . . ?
C18 N1 C8 C9 -59.5(3) . . . . ?
C18 N1 C8 C15 178.6(2) . . . . ?
C18 C19 C20 C21 -180.0(2) . . . . ?
C18 C19 C24 S1 -0.9(3) . . . . ?
C18 C19 C24 C23 179.3(2) . . . . ?
C19 C20 C21 C22 1.4(4) . . . . ?
C20 C19 C24 S1 -179.5(2) . . . . ?
C20 C19 C24 C23 0.7(4) . . . . ?
C20 C21 C22 C23 -0.2(4) . . . . ?
C21 C22 C23 C24 -0.7(4) . . . . ?
C22 C23 C24 S1 -179.3(2) . . . . ?
C22 C23 C24 C19 0.5(4) . . . . ?
C24 S1 N1 C8 177.1(2) . . . . ?
C24 S1 N1 C18 -6.47(19) . . . . ?
C24 C19 C20 C21 -1.6(4) . . . . ?
